data_7054247
loop_
_publ_author_name
'Jena, Himanshu Sekhar'

_publ_section_title
;
 Effect of non-covalent interaction on the diastereoselective
 self-assembly of Cu(ii) complexes containing a racemic Schiff base in a
 chiral self-discriminating process
;
_journal_issue 6
_journal_name_full 'New Journal of Chemistry'
_journal_page_first 2486
_journal_paper_doi 10.1039/c3nj01547e
_journal_volume 38
_journal_year 2014
_chemical_formula_moiety 'C28 H26 Cu2 N10 O2'
_chemical_formula_sum 'C28 H26 Cu2 N10 O2'
_chemical_formula_weight 661.69
_chemical_name_systematic
; 
 ? 
;
_space_group_IT_number 15
_symmetry_cell_setting monoclinic
_symmetry_space_group_name_Hall '-C 2yc'
_symmetry_space_group_name_H-M 'C 1 2/c 1'
_atom_sites_solution_hydrogens geom
_atom_sites_solution_primary direct
_atom_sites_solution_secondary difmap
_audit_creation_method SHELXL-97
_cell_angle_alpha 90.00
_cell_angle_beta 127.245(6)
_cell_angle_gamma 90.00
_cell_formula_units_Z 4
_cell_length_a 20.0960(16)
_cell_length_b 7.3459(5)
_cell_length_c 23.542(2)
_cell_measurement_reflns_used 5078
_cell_measurement_temperature 296(2)
_cell_measurement_theta_max 24.44
_cell_measurement_theta_min 2.97
_cell_volume 2766.6(4)
_computing_cell_refinement 'Bruker SAINT'
_computing_data_collection 'Bruker APEX2'
_computing_data_reduction 'Bruker SAINT'
_computing_molecular_graphics 'Bruker SHELXTL'
_computing_publication_material 'Bruker SHELXTL'
_computing_structure_refinement 'SHELXL-97 (Sheldrick, 2008)'
_computing_structure_solution 'SHELXS-97 (Sheldrick, 2008)'
_diffrn_ambient_temperature 296(2)
_diffrn_measured_fraction_theta_full 1.00
_diffrn_measured_fraction_theta_max 1.00
_diffrn_radiation_monochromator graphite
_diffrn_radiation_source 'fine-focus sealed tube'
_diffrn_radiation_type MoK\a
_diffrn_radiation_wavelength 0.71073
_diffrn_reflns_av_R_equivalents 0.0760
_diffrn_reflns_av_sigmaI/netI 0.0375
_diffrn_reflns_limit_h_max 23
_diffrn_reflns_limit_h_min -24
_diffrn_reflns_limit_k_max 8
_diffrn_reflns_limit_k_min -8
_diffrn_reflns_limit_l_max 28
_diffrn_reflns_limit_l_min -28
_diffrn_reflns_number 17099
_diffrn_reflns_theta_full 25.51
_diffrn_reflns_theta_max 25.51
_diffrn_reflns_theta_min 2.12
_exptl_absorpt_coefficient_mu 1.582
_exptl_absorpt_correction_T_max 0.642
_exptl_absorpt_correction_T_min 0.510
_exptl_absorpt_correction_type multi-scan
_exptl_absorpt_process_details multi-scan
_exptl_crystal_colour Green
_exptl_crystal_density_diffrn 1.589
_exptl_crystal_density_method 'not measured'
_exptl_crystal_description Block
_exptl_crystal_F_000 1352
_exptl_crystal_size_max 0.45
_exptl_crystal_size_mid 0.36
_exptl_crystal_size_min 0.28
_refine_diff_density_max 0.103
_refine_diff_density_min -0.284
_refine_diff_density_rms 0.120
_refine_ls_extinction_method none
_refine_ls_goodness_of_fit_ref 1.009
_refine_ls_hydrogen_treatment constr
_refine_ls_matrix_type full
_refine_ls_number_parameters 191
_refine_ls_number_reflns 2570
_refine_ls_number_restraints 0
_refine_ls_restrained_S_all 1.009
_refine_ls_R_factor_all 0.0566
_refine_ls_R_factor_gt 0.0457
_refine_ls_shift/su_max 0.000
_refine_ls_shift/su_mean 0.000
_refine_ls_structure_factor_coef Fsqd
_refine_ls_weighting_details 'calc w=1/[\s^2^(Fo^2^)+(0.1000P)^2^+1.0000P] where P=(Fo^2^+2Fc^2^)/3'
_refine_ls_weighting_scheme calc
_refine_ls_wR_factor_gt 0.1285
_refine_ls_wR_factor_ref 0.1383
_reflns_number_gt 2113
_reflns_number_total 2570
_reflns_threshold_expression >2sigma(I)
_cod_data_source_file c3nj01547e2.cif
_cod_data_source_block Complex_3
_cod_depositor_comments
;
The following automatic conversions were performed:

'_symmetry_cell_setting' value 'Monoclinic' changed to 'monoclinic'
according to
/usr/data/users/saulius/crontab/automatic-downloads/current/RSC/lib/dictionaries/cif_core.dic
dictionary named 'cif_core.dic' version 2.4.2 from 2011-04-26.

Automatic conversion script
Id: cif_fix_values 2281 2013-09-26 08:29:07Z andrius 
;
_cod_original_sg_symbol_H-M 'C 2/c'
_cod_database_code 7054247

loop_
_symmetry_equiv_pos_as_xyz
'x, y, z'
'-x, y, -z+1/2'
'x+1/2, y+1/2, z'
'-x+1/2, y+1/2, -z+1/2'
'-x, -y, -z'
'x, -y, z-1/2'
'-x+1/2, -y+1/2, -z'
'x+1/2, -y+1/2, z-1/2'

loop_
_atom_site_label
_atom_site_type_symbol
_atom_site_fract_x
_atom_site_fract_y
_atom_site_fract_z
_atom_site_U_iso_or_equiv
_atom_site_adp_type
_atom_site_occupancy
_atom_site_symmetry_multiplicity
_atom_site_calc_flag
_atom_site_refinement_flags
Cu1 Cu 0.04021(2) 0.79665(5) 0.04450(2) 0.0364(2) Uani 1 1 d .
O1 O 0.04874(15) 0.8682(4) 0.12583(13) 0.0472(6) Uani 1 1 d .
N1 N 0.03655(19) 0.6926(3) -0.03609(16) 0.0400(7) Uani 1 1 d .
N2 N 0.14491(18) 0.6604(4) 0.10147(16) 0.0382(7) Uani 1 1 d .
N3 N -0.07652(17) 0.8905(4) -0.01887(15) 0.0412(7) Uani 1 1 d .
N4 N -0.11464(17) 0.9033(4) 0.00523(15) 0.0393(7) Uani 1 1 d .
N5 N -0.1540(2) 0.9180(5) 0.0254(2) 0.0604(9) Uani 1 1 d .
C1 C -0.0261(3) 0.7136(5) -0.1058(2) 0.0482(9) Uani 1 1 d .
H1 H -0.0735 0.7775 -0.1191 0.058 Uiso 1 1 calc R
C2 C -0.0228(3) 0.6447(6) -0.1579(2) 0.0545(10) Uani 1 1 d .
H2 H -0.0668 0.6626 -0.2059 0.065 Uiso 1 1 calc R
C3 C 0.0472(3) 0.5481(6) -0.1380(2) 0.0592(11) Uani 1 1 d .
H3 H 0.0506 0.4983 -0.1725 0.071 Uiso 1 1 calc R
C4 C 0.1123(3) 0.5257(5) -0.0664(2) 0.0527(10) Uani 1 1 d .
H4 H 0.1599 0.4612 -0.0522 0.063 Uiso 1 1 calc R
C5 C 0.1056(2) 0.6007(4) -0.01615(19) 0.0395(8) Uani 1 1 d .
C8 C 0.1866(2) 0.6236(5) 0.16873(19) 0.0415(8) Uani 1 1 d .
H8 H 0.2331 0.5488 0.1888 0.050 Uiso 1 1 calc R
C9 C 0.1681(2) 0.6868(4) 0.21510(18) 0.0384(8) Uani 1 1 d .
C10 C 0.2183(2) 0.6278(5) 0.2866(2) 0.0473(9) Uani 1 1 d .
H10 H 0.2637 0.5523 0.3027 0.057 Uiso 1 1 calc R
C11 C 0.2023(3) 0.6781(5) 0.3326(2) 0.0525(10) Uani 1 1 d .
H11 H 0.2353 0.6344 0.3791 0.063 Uiso 1 1 calc R
C12 C 0.1363(3) 0.7954(5) 0.3097(2) 0.0480(10) Uani 1 1 d .
H12 H 0.1255 0.8310 0.3413 0.058 Uiso 1 1 calc R
C13 C 0.0869(2) 0.8591(5) 0.24117(19) 0.0432(8) Uani 1 1 d .
H13 H 0.0438 0.9396 0.2273 0.052 Uiso 1 1 calc R
C14 C 0.0999(2) 0.8056(4) 0.19089(19) 0.0389(8) Uani 1 1 d .
C6 C 0.1749(2) 0.5846(5) 0.06255(19) 0.0415(8) Uani 1 1 d .
H6 H 0.1888 0.4558 0.0750 0.050 Uiso 1 1 calc R
C7 C 0.2528(3) 0.6867(5) 0.0834(2) 0.0520(10) Uani 1 1 d .
H7A H 0.2395 0.8129 0.0712 0.078 Uiso 1 1 calc R
H7B H 0.2724 0.6359 0.0584 0.078 Uiso 1 1 calc R
H7C H 0.2957 0.6754 0.1339 0.078 Uiso 1 1 calc R

loop_
_atom_site_aniso_label
_atom_site_aniso_U_11
_atom_site_aniso_U_22
_atom_site_aniso_U_33
_atom_site_aniso_U_23
_atom_site_aniso_U_13
_atom_site_aniso_U_12
Cu1 0.0350(3) 0.0429(3) 0.0339(3) 0.00348(17) 0.0221(2) 0.00847(17)
O1 0.0480(14) 0.0618(15) 0.0338(13) 0.0109(12) 0.0258(12) 0.0223(13)
N1 0.0468(18) 0.0348(15) 0.0411(18) -0.0014(12) 0.0279(15) 0.0023(12)
N2 0.0412(16) 0.0351(13) 0.0430(18) 0.0041(13) 0.0279(15) 0.0052(13)
N3 0.0356(15) 0.0526(17) 0.0382(16) 0.0039(14) 0.0239(14) 0.0083(14)
N4 0.0353(15) 0.0386(15) 0.0389(16) 0.0051(13) 0.0197(14) 0.0067(13)
N5 0.057(2) 0.074(2) 0.070(2) 0.0146(19) 0.048(2) 0.0194(18)
C1 0.050(2) 0.044(2) 0.044(2) -0.0036(17) 0.026(2) -0.0002(17)
C2 0.066(3) 0.054(2) 0.041(2) -0.0103(19) 0.031(2) -0.010(2)
C3 0.079(3) 0.056(2) 0.057(3) -0.015(2) 0.049(3) -0.004(2)
C4 0.063(2) 0.045(2) 0.065(3) -0.0068(19) 0.047(2) 0.0041(19)
C5 0.051(2) 0.0298(16) 0.050(2) -0.0012(15) 0.0367(19) 0.0011(15)
C8 0.0364(18) 0.0397(17) 0.042(2) 0.0082(16) 0.0206(16) 0.0056(15)
C9 0.0366(19) 0.0398(17) 0.036(2) 0.0021(14) 0.0207(17) -0.0011(14)
C10 0.044(2) 0.0448(19) 0.040(2) 0.0091(17) 0.0187(17) 0.0013(17)
C11 0.056(2) 0.054(2) 0.032(2) 0.0062(17) 0.0188(19) -0.0109(19)
C12 0.054(2) 0.057(2) 0.037(2) -0.0064(17) 0.030(2) -0.0157(18)
C13 0.0419(19) 0.0509(19) 0.038(2) 0.0015(17) 0.0252(17) -0.0011(17)
C14 0.0361(19) 0.0447(19) 0.0353(19) 0.0011(15) 0.0213(17) -0.0047(14)
C6 0.047(2) 0.0363(17) 0.050(2) 0.0054(16) 0.0344(18) 0.0111(16)
C7 0.045(2) 0.057(2) 0.064(3) 0.0036(19) 0.039(2) 0.0087(18)

loop_
_atom_type_symbol
_atom_type_description
_atom_type_scat_dispersion_real
_atom_type_scat_dispersion_imag
_atom_type_scat_source
C C 0.0033 0.0016 'International Tables Vol C Tables 4.2.6.8 and 6.1.1.4'
Cu Cu 0.3201 1.2651 'International Tables Vol C Tables 4.2.6.8 and 6.1.1.4'
N N 0.0061 0.0033 'International Tables Vol C Tables 4.2.6.8 and 6.1.1.4'
O O 0.0106 0.0060 'International Tables Vol C Tables 4.2.6.8 and 6.1.1.4'
H H 0.0000 0.0000 'International Tables Vol C Tables 4.2.6.8 and 6.1.1.4'

loop_
_geom_angle_atom_site_label_1
_geom_angle_atom_site_label_2
_geom_angle_atom_site_label_3
_geom_angle
O1 Cu1 N2 92.71(11)
O1 Cu1 N3 90.35(11)
N2 Cu1 N3 169.40(12)
O1 Cu1 N1 173.31(11)
N2 Cu1 N1 82.06(12)
N3 Cu1 N1 94.08(12)
C14 O1 Cu1 127.8(2)
C1 N1 C5 119.3(3)
C1 N1 Cu1 125.7(3)
C5 N1 Cu1 114.9(2)
C8 N2 C6 118.4(3)
C8 N2 Cu1 125.3(2)
C6 N2 Cu1 116.2(2)
N4 N3 Cu1 118.2(2)
N5 N4 N3 177.1(3)
N1 C1 C2 122.4(4)
N1 C1 H1 118.8
C2 C1 H1 118.8
C1 C2 C3 118.6(4)
C1 C2 H2 120.7
C3 C2 H2 120.7
C2 C3 C4 119.6(4)
C2 C3 H3 120.2
C4 C3 H3 120.2
C3 C4 C5 119.1(4)
C3 C4 H4 120.5
C5 C4 H4 120.5
N1 C5 C4 121.0(3)
N1 C5 C6 117.3(3)
C4 C5 C6 121.7(3)
N2 C8 C9 126.4(3)
N2 C8 H8 116.8
C9 C8 H8 116.8
C10 C9 C14 119.2(3)
C10 C9 C8 119.0(3)
C14 C9 C8 121.8(3)
C11 C10 C9 121.7(4)
C11 C10 H10 119.1
C9 C10 H10 119.1
C10 C11 C12 119.5(4)
C10 C11 H11 120.2
C12 C11 H11 120.2
C13 C12 C11 120.7(4)
C13 C12 H12 119.6
C11 C12 H12 119.6
C12 C13 C14 121.5(4)
C12 C13 H13 119.2
C14 C13 H13 119.2
O1 C14 C13 118.0(3)
O1 C14 C9 124.8(3)
C13 C14 C9 117.2(3)
N2 C6 C5 108.3(3)
N2 C6 C7 109.9(3)
C5 C6 C7 111.3(3)
N2 C6 H6 109.1
C5 C6 H6 109.1
C7 C6 H6 109.1
C6 C7 H7A 109.5
C6 C7 H7B 109.5
H7A C7 H7B 109.5
C6 C7 H7C 109.5
H7A C7 H7C 109.5
H7B C7 H7C 109.5

loop_
_geom_bond_atom_site_label_1
_geom_bond_atom_site_label_2
_geom_bond_distance
Cu1 O1 1.891(2)
Cu1 N2 1.952(3)
Cu1 N3 1.992(3)
Cu1 N1 2.005(3)
O1 C14 1.307(4)
N1 C1 1.342(5)
N1 C5 1.347(4)
N2 C8 1.295(4)
N2 C6 1.477(4)
N3 N4 1.202(4)
N4 N5 1.148(4)
C1 C2 1.366(5)
C1 H1 0.9300
C2 C3 1.380(6)
C2 H2 0.9300
C3 C4 1.382(6)
C3 H3 0.9300
C4 C5 1.382(5)
C4 H4 0.9300
C5 C6 1.504(5)
C8 C9 1.426(5)
C8 H8 0.9300
C9 C10 1.408(5)
C9 C14 1.421(5)
C10 C11 1.354(6)
C10 H10 0.9300
C11 C12 1.389(6)
C11 H11 0.9300
C12 C13 1.366(5)
C12 H12 0.9300
C13 C14 1.414(5)
C13 H13 0.9300
C6 C7 1.525(5)
C6 H6 0.9800
C7 H7A 0.9600
C7 H7B 0.9600
C7 H7C 0.9600

loop_
_geom_torsion_atom_site_label_1
_geom_torsion_atom_site_label_2
_geom_torsion_atom_site_label_3
_geom_torsion_atom_site_label_4
_geom_torsion
N2 Cu1 O1 C14 -12.2(3)
N3 Cu1 O1 C14 157.7(3)
N2 Cu1 N1 C1 176.5(3)
N3 Cu1 N1 C1 6.5(3)
N2 Cu1 N1 C5 -6.2(2)
N3 Cu1 N1 C5 -176.3(2)
O1 Cu1 N2 C8 10.0(3)
N3 Cu1 N2 C8 -96.6(7)
N1 Cu1 N2 C8 -165.8(3)
O1 Cu1 N2 C6 -174.0(2)
N3 Cu1 N2 C6 79.3(6)
N1 Cu1 N2 C6 10.1(2)
O1 Cu1 N3 N4 -23.3(3)
N2 Cu1 N3 N4 83.6(7)
N1 Cu1 N3 N4 151.7(3)
C5 N1 C1 C2 0.1(5)
Cu1 N1 C1 C2 177.3(3)
N1 C1 C2 C3 0.8(6)
C1 C2 C3 C4 -0.9(6)
C2 C3 C4 C5 0.2(6)
C1 N1 C5 C4 -0.9(5)
Cu1 N1 C5 C4 -178.4(3)
C1 N1 C5 C6 178.6(3)
Cu1 N1 C5 C6 1.1(4)
C3 C4 C5 N1 0.8(5)
C3 C4 C5 C6 -178.7(3)
C6 N2 C8 C9 178.8(3)
Cu1 N2 C8 C9 -5.3(5)
N2 C8 C9 C10 177.6(3)
N2 C8 C9 C14 -1.7(5)
C14 C9 C10 C11 1.5(5)
C8 C9 C10 C11 -177.8(3)
C9 C10 C11 C12 -2.0(6)
C10 C11 C12 C13 0.6(6)
C11 C12 C13 C14 1.3(6)
Cu1 O1 C14 C13 -170.5(2)
Cu1 O1 C14 C9 9.4(5)
C12 C13 C14 O1 178.1(3)
C12 C13 C14 C9 -1.8(5)
C10 C9 C14 O1 -179.5(3)
C8 C9 C14 O1 -0.2(5)
C10 C9 C14 C13 0.4(5)
C8 C9 C14 C13 179.7(3)
C8 N2 C6 C5 164.5(3)
Cu1 N2 C6 C5 -11.7(3)
C8 N2 C6 C7 -73.8(4)
Cu1 N2 C6 C7 110.0(3)
N1 C5 C6 N2 6.6(4)
C4 C5 C6 N2 -173.9(3)
N1 C5 C6 C7 -114.3(3)
C4 C5 C6 C7 65.2(4)
